data_7706556
loop_
_publ_author_name
'Yang, Lin'
'Wang, Lihong'
'Lv, Xingpu'
'Chen, Jing-Huo'
'Wang, Yang'
'Yang, Guang'

_publ_section_title
;
 Complexation of triangular silver(I) or copper(I) nitropyrazolates with
 dibenzothiophenes having potential use in adsorptive desulfurization.
;
_journal_issue 8
_journal_name_full 'Dalton transactions (Cambridge, England : 2003)'
_journal_page_first 2915
_journal_page_last 2927
_journal_paper_doi 10.1039/d0dt04037a
_journal_volume 50
_journal_year 2021
_chemical_formula_moiety 'C21 H30 Ag3 N9 O6, C12 H8 S'
_chemical_formula_sum 'C33 H38 Ag3 N9 O6 S'
_chemical_formula_weight 1012.39
_space_group_crystal_system monoclinic
_space_group_IT_number 14
_space_group_name_Hall '-P 2ybc'
_space_group_name_H-M_alt 'P 1 21/c 1'
_atom_sites_solution_hydrogens geom
_audit_creation_date 2020-09-08
_audit_creation_method
;
Olex2 1.2
(compiled 2018.05.29 svn.r3508 for OlexSys, GUI svn.r5506)
;
_audit_update_record
;
2020-09-08 deposited with the CCDC.	2021-01-27 downloaded from the CCDC.
;
_cell_angle_alpha 90
_cell_angle_beta 100.0406(18)
_cell_angle_gamma 90
_cell_formula_units_Z 4
_cell_length_a 13.1758(2)
_cell_length_b 21.4602(4)
_cell_length_c 13.1785(3)
_cell_measurement_reflns_used 13179
_cell_measurement_temperature 120(10)
_cell_measurement_theta_max 28.8410
_cell_measurement_theta_min 3.0540
_cell_volume 3669.22(12)
_computing_cell_refinement 'CrysAlisPro 1.171.38.43f (Rigaku OD, 2015)'
_computing_data_collection 'CrysAlisPro 1.171.38.43f (Rigaku OD, 2015)'
_computing_data_reduction 'CrysAlisPro 1.171.38.43f (Rigaku OD, 2015)'
_computing_molecular_graphics 'Olex2 (Dolomanov et al., 2009)'
_computing_publication_material 'Olex2 (Dolomanov et al., 2009)'
_computing_structure_refinement 'ShelXL (Sheldrick, 2015)'
_computing_structure_solution 'olex2.solve (Bourhis et al., 2015)'
_diffrn_ambient_temperature 120(10)
_diffrn_detector_area_resol_mean 16.2116
_diffrn_detector_type Eos
_diffrn_measured_fraction_theta_full 0.998
_diffrn_measured_fraction_theta_max 0.998
_diffrn_measurement_details
;
List of Runs (angles in degrees, time in seconds):

  # Type    Start    End  Width  t~exp~   \w     \q     \k     \f   Frames
#--------------------------------------------------------------------------
  1  \w    -51.00  12.00   1.00   25.00    --   18.94 -37.00 120.00   63
  2  \w     17.00  61.00   1.00   25.00    --   18.94 -99.00-180.00   44
  3  \w    -89.00   2.00   1.00   25.00    --  -19.25 -77.00   0.00   91
  4  \w     13.00  51.00   1.00   25.00    --  -19.25  77.00  30.00   38
  5  \w     32.00  61.00   1.00   25.00    --   18.94 -99.00 -90.00   29
  6  \w     35.00  69.00   1.00   25.00    --   18.94 178.00 -90.00   34
  7  \w    -79.00  -3.00   1.00   25.00    --  -19.25 -57.00-120.00   76
  8  \w    -23.00   2.00   1.00   25.00    --  -19.25 -57.00   0.00   25
  9  \w    -82.00 -52.00   1.00   25.00    --  -19.25 -57.00   0.00   30
 10  \w    -40.00 -11.00   1.00   25.00    --  -19.25 -37.00  30.00   29
;
_diffrn_measurement_device 'four-circle diffractometer'
_diffrn_measurement_device_type 'SuperNova, Single source at offset, Eos'
_diffrn_measurement_method '\w scans'
_diffrn_radiation_type MoK\a
_diffrn_radiation_wavelength 0.71073
_diffrn_reflns_av_R_equivalents 0.0964
_diffrn_reflns_av_unetI/netI 0.0650
_diffrn_reflns_Laue_measured_fraction_full 0.998
_diffrn_reflns_Laue_measured_fraction_max 0.998
_diffrn_reflns_limit_h_max 15
_diffrn_reflns_limit_h_min -13
_diffrn_reflns_limit_k_max 25
_diffrn_reflns_limit_k_min -25
_diffrn_reflns_limit_l_max 15
_diffrn_reflns_limit_l_min -15
_diffrn_reflns_number 27145
_diffrn_reflns_point_group_measured_fraction_full 0.998
_diffrn_reflns_point_group_measured_fraction_max 0.998
_diffrn_reflns_theta_full 25.027
_diffrn_reflns_theta_max 25.027
_diffrn_reflns_theta_min 3.065
_exptl_absorpt_coefficient_mu 1.699
_exptl_absorpt_correction_T_max 1.00000
_exptl_absorpt_correction_T_min 0.43895
_exptl_absorpt_correction_type multi-scan
_exptl_absorpt_process_details
;
CrysAlisPro 1.171.38.43f (Rigaku Oxford Diffraction, 2015)
Empirical absorption correction using spherical harmonics,
 implemented in SCALE3 ABSPACK scaling algorithm.
;
_exptl_crystal_colour 'clear light colourless'
_exptl_crystal_colour_lustre clear
_exptl_crystal_colour_modifier light
_exptl_crystal_colour_primary colourless
_exptl_crystal_density_diffrn 1.833
_exptl_crystal_density_method 'not measured'
_exptl_crystal_description block
_exptl_crystal_F_000 2016
_exptl_crystal_size_max 0.3
_exptl_crystal_size_mid 0.28
_exptl_crystal_size_min 0.2
_refine_diff_density_max 1.105
_refine_diff_density_min -1.353
_refine_diff_density_rms 0.139
_refine_ls_extinction_method none
_refine_ls_goodness_of_fit_ref 1.030
_refine_ls_hydrogen_treatment constr
_refine_ls_matrix_type full
_refine_ls_number_parameters 475
_refine_ls_number_reflns 6466
_refine_ls_number_restraints 0
_refine_ls_restrained_S_all 1.030
_refine_ls_R_factor_all 0.0444
_refine_ls_R_factor_gt 0.0366
_refine_ls_shift/su_max 0.002
_refine_ls_shift/su_mean 0.000
_refine_ls_structure_factor_coef Fsqd
_refine_ls_weighting_details 'w=1/[\s^2^(Fo^2^)+(0.0312P)^2^] where P=(Fo^2^+2Fc^2^)/3'
_refine_ls_weighting_scheme calc
_refine_ls_wR_factor_gt 0.0797
_refine_ls_wR_factor_ref 0.0846
_reflns_Friedel_coverage 0.000
_reflns_number_gt 5532
_reflns_number_total 6466
_reflns_threshold_expression 'I > 2\s(I)'
_cod_data_source_file d0dt04037a2.cif
_cod_data_source_block ag3(denpz)3-dbt
_cod_depositor_comments 'Adding full bibliography for 7706555--7706561.cif.'
_cod_original_cell_volume 3669.21(13)
_cod_database_code 7706556
_shelx_shelxl_version_number 2017/1
_shelx_space_group_comment
;
The symmetry employed for this shelxl refinement is uniquely defined
by the following loop, which should always be used as a source of
symmetry information in preference to the above space-group names.
They are only intended as comments.
;
_olex2_refinement_description
;
1. Fixed Uiso
 At 1.2 times of:
  All C(H) groups, All C(H,H) groups
 At 1.5 times of:
  All C(H,H,H) groups
2.a Secondary CH2 refined with riding coordinates:
 C2(H2A,H2B), C6(H6A,H6B), C9(H9A,H9B), C13(H13A,H13B), C16(H16A,H16B),
 C20(H20A,H20B)
2.b Aromatic/amide H refined with riding coordinates:
 C23(H23), C24(H24), C25(H25), C26(H26), C30(H30), C31(H31), C32(H32), C33(H33)
2.c Idealised Me refined as rotating group:
 C1(H1A,H1B,H1C), C7(H7A,H7B,H7C), C8(H8A,H8B,H8C), C14(H14A,H14B,H14C),
 C15(H15A,H15B,H15C), C21(H21A,H21B,H21C)
;
_olex2_submission_special_instructions 'No special instructions were received'
_oxdiff_exptl_absorpt_empirical_details
;
Empirical correction (ABSPACK) includes:
- Absorption correction using spherical harmonics
- Frame scaling
;

loop_
_space_group_symop_operation_xyz
'x, y, z'
'-x, y+1/2, -z+1/2'
'-x, -y, -z'
'x, -y-1/2, z-1/2'

loop_
_atom_site_label
_atom_site_type_symbol
_atom_site_fract_x
_atom_site_fract_y
_atom_site_fract_z
_atom_site_U_iso_or_equiv
_atom_site_adp_type
_atom_site_occupancy
_atom_site_site_symmetry_order
_atom_site_calc_flag
_atom_site_refinement_flags_posn
_atom_site_refinement_flags_adp
_atom_site_refinement_flags_occupancy
_atom_site_disorder_assembly
_atom_site_disorder_group
Ag1 Ag 0.20770(2) 0.84007(2) 0.55915(2) 0.01830(10) Uani 1 1 d . . . . .
Ag2 Ag 0.43309(2) 0.75837(2) 0.60007(2) 0.01771(10) Uani 1 1 d . . . . .
Ag3 Ag 0.18673(2) 0.68461(2) 0.56305(2) 0.01730(9) Uani 1 1 d . . . . .
C1 C 0.2156(3) 0.98844(16) 0.6725(3) 0.0290(10) Uani 1 1 d . . . . .
H1A H 0.158730 1.018483 0.662132 0.043 Uiso 1 1 calc GR . . . .
H1B H 0.263281 0.998603 0.736072 0.043 Uiso 1 1 calc GR . . . .
H1C H 0.188141 0.946355 0.677857 0.043 Uiso 1 1 calc GR . . . .
C2 C 0.2728(3) 0.99135(16) 0.5812(3) 0.0244(9) Uani 1 1 d . . . . .
H2A H 0.224826 0.980050 0.517389 0.029 Uiso 1 1 calc R . . . .
H2B H 0.296562 1.034569 0.573321 0.029 Uiso 1 1 calc R . . . .
C3 C 0.3636(3) 0.94840(15) 0.5946(3) 0.0179(8) Uani 1 1 d . . . . .
C4 C 0.4707(3) 0.95762(15) 0.6198(3) 0.0177(8) Uani 1 1 d . . . . .
C5 C 0.5172(3) 0.89827(16) 0.6259(3) 0.0174(8) Uani 1 1 d . . . . .
C6 C 0.6297(3) 0.88262(17) 0.6505(3) 0.0241(9) Uani 1 1 d . . . . .
H6A H 0.659749 0.903836 0.715465 0.029 Uiso 1 1 calc R . . . .
H6B H 0.663664 0.899864 0.595268 0.029 Uiso 1 1 calc R . . . .
C7 C 0.6554(3) 0.81319(17) 0.6618(3) 0.0259(10) Uani 1 1 d . . . . .
H7A H 0.629421 0.791781 0.596769 0.039 Uiso 1 1 calc GR . . . .
H7B H 0.623016 0.795424 0.716779 0.039 Uiso 1 1 calc GR . . . .
H7C H 0.730316 0.807869 0.679116 0.039 Uiso 1 1 calc GR . . . .
C8 C 0.6635(3) 0.64082(18) 0.7140(3) 0.0306(10) Uani 1 1 d . . . . .
H8A H 0.735026 0.650699 0.708767 0.046 Uiso 1 1 calc GR . . . .
H8B H 0.661495 0.601696 0.751970 0.046 Uiso 1 1 calc GR . . . .
H8C H 0.634829 0.674476 0.750607 0.046 Uiso 1 1 calc GR . . . .
C9 C 0.5996(3) 0.63392(17) 0.6055(3) 0.0215(9) Uani 1 1 d . . . . .
H9A H 0.602017 0.673639 0.567818 0.026 Uiso 1 1 calc R . . . .
H9B H 0.631174 0.601308 0.567945 0.026 Uiso 1 1 calc R . . . .
C10 C 0.4890(3) 0.61712(15) 0.6056(3) 0.0162(8) Uani 1 1 d . . . . .
C11 C 0.4390(3) 0.56007(15) 0.6086(3) 0.0170(8) Uani 1 1 d . . . . .
C12 C 0.3330(3) 0.57249(15) 0.6023(3) 0.0175(8) Uani 1 1 d . . . . .
C13 C 0.2404(3) 0.53150(16) 0.5938(3) 0.0226(9) Uani 1 1 d . . . . .
H13A H 0.185412 0.553858 0.621402 0.027 Uiso 1 1 calc R . . . .
H13B H 0.258398 0.493746 0.636267 0.027 Uiso 1 1 calc R . . . .
C14 C 0.1997(3) 0.51204(18) 0.4827(3) 0.0307(10) Uani 1 1 d . . . . .
H14A H 0.181717 0.549257 0.440300 0.046 Uiso 1 1 calc GR . . . .
H14B H 0.138315 0.485956 0.480642 0.046 Uiso 1 1 calc GR . . . .
H14C H 0.252925 0.488397 0.455901 0.046 Uiso 1 1 calc GR . . . .
C15 C -0.1026(3) 0.63254(18) 0.3836(3) 0.0344(11) Uani 1 1 d . . . . .
H15A H -0.159870 0.657140 0.346290 0.052 Uiso 1 1 calc GR . . . .
H15B H -0.121359 0.588303 0.380267 0.052 Uiso 1 1 calc GR . . . .
H15C H -0.041277 0.638776 0.352091 0.052 Uiso 1 1 calc GR . . . .
C16 C -0.0799(3) 0.65328(16) 0.4953(3) 0.0225(9) Uani 1 1 d . . . . .
H16A H -0.142165 0.647122 0.526691 0.027 Uiso 1 1 calc R . . . .
H16B H -0.024213 0.626981 0.533418 0.027 Uiso 1 1 calc R . . . .
C17 C -0.0477(3) 0.72074(17) 0.5062(3) 0.0180(8) Uani 1 1 d . . . . .
C18 C -0.1033(3) 0.77637(17) 0.4947(3) 0.0184(8) Uani 1 1 d . . . . .
C19 C -0.0325(3) 0.82521(16) 0.5122(3) 0.0181(8) Uani 1 1 d . . . . .
C20 C -0.0458(3) 0.89484(16) 0.5140(3) 0.0252(9) Uani 1 1 d . . . . .
H20A H -0.101098 0.907226 0.456720 0.030 Uiso 1 1 calc R . . . .
H20B H 0.018903 0.914994 0.502600 0.030 Uiso 1 1 calc R . . . .
C21 C -0.0727(3) 0.91829(17) 0.6154(3) 0.0312(10) Uani 1 1 d . . . . .
H21A H -0.083227 0.963494 0.611600 0.047 Uiso 1 1 calc GR . . . .
H21B H -0.016176 0.908509 0.671990 0.047 Uiso 1 1 calc GR . . . .
H21C H -0.135968 0.897918 0.627851 0.047 Uiso 1 1 calc GR . . . .
N1 N 0.3485(2) 0.88687(13) 0.5863(2) 0.0174(7) Uani 1 1 d . . . . .
N2 N 0.4423(2) 0.85624(13) 0.6056(2) 0.0181(7) Uani 1 1 d . . . . .
N3 N 0.4175(2) 0.66184(13) 0.5981(2) 0.0169(7) Uani 1 1 d . . . . .
N4 N 0.3222(2) 0.63425(12) 0.5968(2) 0.0157(7) Uani 1 1 d . . . . .
N5 N 0.0516(2) 0.73583(12) 0.5294(3) 0.0166(7) Uani 1 1 d . . . . .
N6 N 0.0611(2) 0.80012(12) 0.5325(2) 0.0166(7) Uani 1 1 d . . . . .
N7 N 0.5225(2) 1.01562(13) 0.6335(2) 0.0228(7) Uani 1 1 d . . . . .
N8 N 0.4848(2) 0.49972(13) 0.6182(2) 0.0220(7) Uani 1 1 d . . . . .
N9 N -0.2125(2) 0.78212(16) 0.4656(3) 0.0255(8) Uani 1 1 d . . . . .
O1 O 0.4713(2) 1.06405(11) 0.6283(3) 0.0383(8) Uani 1 1 d . . . . .
O2 O 0.61837(19) 1.01595(12) 0.6501(2) 0.0314(7) Uani 1 1 d . . . . .
O3 O 0.57955(19) 0.49622(12) 0.6279(2) 0.0297(7) Uani 1 1 d . . . . .
O4 O 0.4286(2) 0.45350(11) 0.6165(2) 0.0316(7) Uani 1 1 d . . . . .
O5 O -0.2641(2) 0.73388(13) 0.4484(3) 0.0385(8) Uani 1 1 d . . . . .
O6 O -0.25045(19) 0.83509(13) 0.4579(2) 0.0316(7) Uani 1 1 d . . . . .
C22 C 0.2929(3) 0.70618(16) 0.3285(3) 0.0194(8) Uani 1 1 d . . . . .
C23 C 0.3795(3) 0.66763(18) 0.3425(3) 0.0244(9) Uani 1 1 d . . . . .
H23 H 0.372934 0.623585 0.338018 0.029 Uiso 1 1 calc R . . . .
C24 C 0.4752(3) 0.69590(18) 0.3631(3) 0.0253(9) Uani 1 1 d . . . . .
H24 H 0.535465 0.670720 0.373686 0.030 Uiso 1 1 calc R . . . .
C25 C 0.4853(3) 0.76098(18) 0.3687(3) 0.0270(10) Uani 1 1 d . . . . .
H25 H 0.552022 0.779190 0.382755 0.032 Uiso 1 1 calc R . . . .
C26 C 0.3988(3) 0.79894(18) 0.3537(3) 0.0226(9) Uani 1 1 d . . . . .
H26 H 0.406057 0.842960 0.357629 0.027 Uiso 1 1 calc R . . . .
C27 C 0.3009(3) 0.77187(16) 0.3330(3) 0.0182(8) Uani 1 1 d . . . . .
C28 C 0.2000(3) 0.80149(16) 0.3133(3) 0.0165(8) Uani 1 1 d . . . . .
C29 C 0.1197(3) 0.75825(16) 0.2939(3) 0.0201(9) Uani 1 1 d . . . . .
C30 C 0.0162(3) 0.77717(18) 0.2716(3) 0.0249(9) Uani 1 1 d . . . . .
H30 H -0.037977 0.747475 0.259242 0.030 Uiso 1 1 calc R . . . .
C31 C -0.0043(3) 0.84055(19) 0.2681(3) 0.0294(10) Uani 1 1 d . . . . .
H31 H -0.073703 0.854535 0.252764 0.035 Uiso 1 1 calc R . . . .
C32 C 0.0751(3) 0.88396(18) 0.2869(3) 0.0268(9) Uani 1 1 d . . . . .
H32 H 0.058750 0.927110 0.284191 0.032 Uiso 1 1 calc R . . . .
C33 C 0.1778(3) 0.86573(17) 0.3094(3) 0.0232(9) Uani 1 1 d . . . . .
H33 H 0.231463 0.895769 0.321821 0.028 Uiso 1 1 calc R . . . .
S1 S 0.16398(7) 0.68109(4) 0.30164(8) 0.0224(2) Uani 1 1 d . . . . .

loop_
_atom_site_aniso_label
_atom_site_aniso_U_11
_atom_site_aniso_U_22
_atom_site_aniso_U_33
_atom_site_aniso_U_23
_atom_site_aniso_U_13
_atom_site_aniso_U_12
Ag1 0.01388(15) 0.01486(15) 0.0255(2) -0.00079(11) 0.00159(12) -0.00272(11)
Ag2 0.01605(16) 0.01168(15) 0.0255(2) -0.00130(11) 0.00378(13) -0.00098(11)
Ag3 0.01304(15) 0.01494(15) 0.0238(2) -0.00042(11) 0.00277(12) 0.00133(11)
C1 0.026(2) 0.0191(19) 0.043(3) 0.0001(19) 0.0091(19) 0.0058(17)
C2 0.025(2) 0.0130(17) 0.035(3) 0.0022(17) 0.0033(18) -0.0005(16)
C3 0.0225(19) 0.0122(17) 0.019(2) 0.0020(15) 0.0025(16) -0.0006(15)
C4 0.0221(19) 0.0138(17) 0.019(2) 0.0004(15) 0.0075(16) -0.0070(15)
C5 0.0199(18) 0.0194(18) 0.014(2) -0.0018(16) 0.0049(15) -0.0062(16)
C6 0.0171(19) 0.026(2) 0.030(3) -0.0021(18) 0.0056(16) -0.0033(17)
C7 0.0159(19) 0.027(2) 0.035(3) -0.0018(18) 0.0039(17) -0.0005(17)
C8 0.021(2) 0.032(2) 0.037(3) 0.001(2) -0.0014(18) -0.0003(18)
C9 0.0164(18) 0.0199(18) 0.029(3) -0.0010(17) 0.0052(16) 0.0021(16)
C10 0.0200(19) 0.0170(17) 0.012(2) -0.0005(15) 0.0049(15) 0.0040(16)
C11 0.0185(18) 0.0131(17) 0.019(2) -0.0015(15) 0.0007(15) 0.0032(15)
C12 0.0242(19) 0.0161(17) 0.012(2) -0.0003(15) 0.0025(15) -0.0008(16)
C13 0.0198(19) 0.0154(18) 0.033(3) 0.0019(17) 0.0058(17) -0.0006(16)
C14 0.026(2) 0.025(2) 0.039(3) -0.0036(19) 0.0011(19) -0.0061(18)
C15 0.041(2) 0.029(2) 0.032(3) -0.008(2) 0.005(2) -0.018(2)
C16 0.0167(19) 0.0216(19) 0.029(3) 0.0012(17) 0.0043(17) -0.0047(16)
C17 0.0154(18) 0.0233(19) 0.016(2) -0.0014(17) 0.0037(15) -0.0051(16)
C18 0.0124(17) 0.0241(18) 0.019(2) -0.0007(17) 0.0028(15) -0.0020(16)
C19 0.0151(18) 0.0210(18) 0.018(2) 0.0053(16) 0.0021(15) 0.0033(16)
C20 0.021(2) 0.0225(19) 0.032(3) 0.0043(18) 0.0041(17) 0.0059(17)
C21 0.029(2) 0.025(2) 0.040(3) -0.002(2) 0.0063(19) 0.0062(18)
N1 0.0172(15) 0.0155(15) 0.019(2) 0.0019(13) 0.0016(13) 0.0007(13)
N2 0.0157(15) 0.0164(15) 0.022(2) 0.0005(13) 0.0023(13) -0.0034(13)
N3 0.0126(15) 0.0164(15) 0.022(2) -0.0008(13) 0.0034(13) -0.0014(13)
N4 0.0136(15) 0.0130(14) 0.021(2) 0.0003(13) 0.0041(12) -0.0007(13)
N5 0.0181(16) 0.0130(15) 0.019(2) -0.0021(13) 0.0044(14) -0.0029(13)
N6 0.0164(15) 0.0143(14) 0.019(2) -0.0005(13) 0.0022(13) 0.0029(13)
N7 0.0296(18) 0.0175(16) 0.022(2) -0.0019(14) 0.0075(15) -0.0067(15)
N8 0.0269(18) 0.0165(15) 0.023(2) 0.0008(14) 0.0041(14) 0.0068(15)
N9 0.0144(16) 0.040(2) 0.022(2) -0.0022(17) 0.0032(14) 0.0008(16)
O1 0.0374(17) 0.0144(13) 0.064(2) -0.0076(14) 0.0119(15) -0.0060(13)
O2 0.0250(15) 0.0249(14) 0.043(2) -0.0003(13) 0.0036(13) -0.0118(13)
O3 0.0244(15) 0.0237(14) 0.040(2) -0.0015(13) 0.0025(13) 0.0095(13)
O4 0.0369(16) 0.0129(13) 0.044(2) 0.0027(13) 0.0057(14) -0.0024(13)
O5 0.0129(14) 0.0458(18) 0.055(3) -0.0081(16) 0.0010(14) -0.0062(14)
O6 0.0183(14) 0.0421(17) 0.034(2) 0.0020(14) 0.0021(12) 0.0123(13)
C22 0.0198(19) 0.0223(19) 0.016(2) 0.0012(16) 0.0037(16) -0.0006(16)
C23 0.029(2) 0.0217(19) 0.023(3) -0.0032(17) 0.0038(18) 0.0078(18)
C24 0.024(2) 0.035(2) 0.019(3) 0.0058(18) 0.0081(17) 0.0111(18)
C25 0.0142(19) 0.045(3) 0.022(3) 0.0014(19) 0.0026(17) 0.0000(18)
C26 0.023(2) 0.028(2) 0.017(2) 0.0013(17) 0.0059(17) -0.0039(18)
C27 0.0196(19) 0.0200(18) 0.015(2) -0.0002(16) 0.0037(16) -0.0008(16)
C28 0.0199(19) 0.0205(18) 0.009(2) 0.0036(15) 0.0027(15) 0.0012(16)
C29 0.021(2) 0.0218(19) 0.018(3) 0.0014(16) 0.0049(17) -0.0017(16)
C30 0.019(2) 0.035(2) 0.019(3) 0.0005(19) 0.0016(17) -0.0053(18)
C31 0.024(2) 0.043(2) 0.021(3) 0.0069(19) 0.0048(18) 0.0101(19)
C32 0.032(2) 0.028(2) 0.021(3) 0.0014(18) 0.0049(18) 0.0082(19)
C33 0.029(2) 0.0239(19) 0.018(2) 0.0026(17) 0.0083(17) 0.0020(18)
S1 0.0235(5) 0.0191(5) 0.0245(6) -0.0015(4) 0.0041(4) -0.0051(4)

loop_
_atom_type_symbol
_atom_type_description
_atom_type_scat_dispersion_real
_atom_type_scat_dispersion_imag
_atom_type_scat_source
C C 0.0033 0.0016 'International Tables Vol C Tables 4.2.6.8 and 6.1.1.4'
H H 0.0000 0.0000 'International Tables Vol C Tables 4.2.6.8 and 6.1.1.4'
Ag Ag -0.8971 1.1015 'International Tables Vol C Tables 4.2.6.8 and 6.1.1.4'
N N 0.0061 0.0033 'International Tables Vol C Tables 4.2.6.8 and 6.1.1.4'
O O 0.0106 0.0060 'International Tables Vol C Tables 4.2.6.8 and 6.1.1.4'
S S 0.1246 0.1234 'International Tables Vol C Tables 4.2.6.8 and 6.1.1.4'

loop_
_geom_angle_atom_site_label_1
_geom_angle_atom_site_label_2
_geom_angle_atom_site_label_3
_geom_angle
_geom_angle_site_symmetry_1
_geom_angle_site_symmetry_3
_geom_angle_publ_flag
N1 Ag1 Ag3 123.42(8) . . ?
N1 Ag1 N6 175.42(11) . . ?
N6 Ag1 Ag3 61.10(7) . . ?
N3 Ag2 N2 177.15(11) . . ?
N4 Ag3 Ag1 116.96(7) . . ?
N4 Ag3 N5 179.48(11) . . ?
N5 Ag3 Ag1 62.52(7) . . ?
C3 C2 C1 112.1(3) . . ?
C4 C3 C2 133.6(3) . . ?
N1 C3 C2 119.6(3) . . ?
N1 C3 C4 106.7(3) . . ?
C3 C4 C5 107.1(3) . . ?
C3 C4 N7 126.5(3) . . ?
C5 C4 N7 126.3(3) . . ?
C4 C5 C6 128.2(3) . . ?
N2 C5 C4 107.6(3) . . ?
N2 C5 C6 124.2(3) . . ?
C5 C6 C7 115.7(3) . . ?
C10 C9 C8 113.4(3) . . ?
C11 C10 C9 132.4(3) . . ?
N3 C10 C9 119.9(3) . . ?
N3 C10 C11 107.6(3) . . ?
C10 C11 C12 107.5(3) . . ?
C10 C11 N8 127.3(3) . . ?
C12 C11 N8 125.3(3) . . ?
C11 C12 C13 132.9(3) . . ?
N4 C12 C11 106.6(3) . . ?
N4 C12 C13 120.3(3) . . ?
C12 C13 C14 112.3(3) . . ?
C17 C16 C15 112.2(3) . . ?
C18 C17 C16 132.7(3) . . ?
N5 C17 C16 120.3(3) . . ?
N5 C17 C18 107.1(3) . . ?
C17 C18 N9 126.1(3) . . ?
C19 C18 C17 107.6(3) . . ?
C19 C18 N9 126.3(3) . . ?
C18 C19 C20 132.3(3) . . ?
N6 C19 C18 107.4(3) . . ?
N6 C19 C20 120.3(3) . . ?
C19 C20 C21 112.7(3) . . ?
C3 N1 Ag1 127.3(2) . . ?
C3 N1 N2 109.8(3) . . ?
N2 N1 Ag1 122.8(2) . . ?
C5 N2 Ag2 136.1(2) . . ?
C5 N2 N1 108.8(3) . . ?
N1 N2 Ag2 115.1(2) . . ?
C10 N3 Ag2 130.3(2) . . ?
C10 N3 N4 108.6(3) . . ?
N4 N3 Ag2 120.8(2) . . ?
C12 N4 Ag3 127.6(2) . . ?
C12 N4 N3 109.7(3) . . ?
N3 N4 Ag3 121.7(2) . . ?
C17 N5 Ag3 133.9(2) . . ?
C17 N5 N6 109.2(3) . . ?
N6 N5 Ag3 116.9(2) . . ?
C19 N6 Ag1 131.8(2) . . ?
C19 N6 N5 108.8(3) . . ?
N5 N6 Ag1 119.3(2) . . ?
O1 N7 C4 119.1(3) . . ?
O1 N7 O2 122.2(3) . . ?
O2 N7 C4 118.6(3) . . ?
O3 N8 C11 118.0(3) . . ?
O3 N8 O4 123.0(3) . . ?
O4 N8 C11 118.9(3) . . ?
O5 N9 C18 118.2(3) . . ?
O5 N9 O6 123.5(3) . . ?
O6 N9 C18 118.3(3) . . ?
C23 C22 C27 122.1(3) . . ?
C23 C22 S1 125.7(3) . . ?
C27 C22 S1 112.1(3) . . ?
C24 C23 C22 117.6(3) . . ?
C23 C24 C25 121.4(3) . . ?
C26 C25 C24 120.6(3) . . ?
C25 C26 C27 119.4(4) . . ?
C22 C27 C28 111.6(3) . . ?
C26 C27 C22 118.8(3) . . ?
C26 C27 C28 129.5(3) . . ?
C29 C28 C27 112.4(3) . . ?
C29 C28 C33 119.8(3) . . ?
C33 C28 C27 127.7(3) . . ?
C28 C29 C30 121.5(3) . . ?
C28 C29 S1 112.5(3) . . ?
C30 C29 S1 125.9(3) . . ?
C31 C30 C29 117.9(4) . . ?
C30 C31 C32 121.0(4) . . ?
C33 C32 C31 121.6(4) . . ?
C32 C33 C28 118.2(4) . . ?
C29 S1 C22 91.28(17) . . ?

loop_
_geom_bond_atom_site_label_1
_geom_bond_atom_site_label_2
_geom_bond_distance
_geom_bond_site_symmetry_2
_geom_bond_publ_flag
Ag1 Ag3 3.3488(4) . ?
Ag1 N1 2.084(3) . ?
Ag1 N6 2.087(3) . ?
Ag2 N2 2.104(3) . ?
Ag2 N3 2.082(3) . ?
Ag3 N4 2.068(3) . ?
Ag3 N5 2.073(3) . ?
C1 C2 1.529(5) . ?
C2 C3 1.496(5) . ?
C3 C4 1.406(5) . ?
C3 N1 1.337(4) . ?
C4 C5 1.409(5) . ?
C4 N7 1.416(4) . ?
C5 C6 1.499(5) . ?
C5 N2 1.329(4) . ?
C6 C7 1.530(5) . ?
C8 C9 1.535(5) . ?
C9 C10 1.501(5) . ?
C10 C11 1.394(5) . ?
C10 N3 1.336(4) . ?
C11 C12 1.410(5) . ?
C11 N8 1.425(4) . ?
C12 C13 1.493(5) . ?
C12 N4 1.334(4) . ?
C13 C14 1.527(5) . ?
C15 C16 1.517(5) . ?
C16 C17 1.508(5) . ?
C17 C18 1.395(5) . ?
C17 N5 1.331(4) . ?
C18 C19 1.395(5) . ?
C18 N9 1.428(4) . ?
C19 C20 1.505(5) . ?
C19 N6 1.330(4) . ?
C20 C21 1.527(5) . ?
N1 N2 1.384(4) . ?
N3 N4 1.385(4) . ?
N5 N6 1.385(4) . ?
N7 O1 1.235(4) . ?
N7 O2 1.244(4) . ?
N8 O3 1.234(4) . ?
N8 O4 1.236(4) . ?
N9 O5 1.238(4) . ?
N9 O6 1.239(4) . ?
C22 C23 1.395(5) . ?
C22 C27 1.414(5) . ?
C22 S1 1.758(4) . ?
C23 C24 1.384(5) . ?
C24 C25 1.404(5) . ?
C25 C26 1.387(5) . ?
C26 C27 1.398(5) . ?
C27 C28 1.455(5) . ?
C28 C29 1.397(5) . ?
C28 C33 1.408(5) . ?
C29 C30 1.404(5) . ?
C29 S1 1.752(3) . ?
C30 C31 1.386(5) . ?
C31 C32 1.390(5) . ?
C32 C33 1.390(5) . ?
